data_4028987
loop_
_publ_author_name
'Morrill, Louis C.'
'Smith, Samuel M.'
'Slawin, Alexandra M. Z.'
'Smith, Andrew D.'

_publ_section_title
;
 Isothiourea-mediated asymmetric functionalization of 3-alkenoic acids.
;
_journal_issue 4
_journal_name_full 'The Journal of organic chemistry'
_journal_page_first 1640
_journal_page_last 1655
_journal_paper_doi 10.1021/jo402591v
_journal_volume 79
_journal_year 2014
_chemical_formula_moiety 'C18 H13 F3 O2'
_chemical_formula_sum 'C18 H13 F3 O2'
_chemical_formula_weight 318.29
_space_group_IT_number 61
_symmetry_cell_setting orthorhombic
_symmetry_Int_Tables_number 61
_symmetry_space_group_name_Hall '-P 2ac 2ab'
_symmetry_space_group_name_H-M 'P b c a'
_atom_sites_solution_hydrogens geom
_atom_sites_solution_primary direct
_atom_sites_solution_secondary difmap
_cell_angle_alpha 90.0000
_cell_angle_beta 90.0000
_cell_angle_gamma 90.0000
_cell_formula_units_Z 8
_cell_length_a 35.284(16)
_cell_length_b 11.135(5)
_cell_length_c 7.735(3)
_cell_measurement_reflns_used 1337
_cell_measurement_temperature 173
_cell_measurement_theta_max 68.25
_cell_measurement_theta_min 4.16
_cell_volume 3039(2)
_computing_cell_refinement 'CrystalClear-SM Expert 2.1 b6'
_computing_data_collection 'CrystalClear-SM Expert 2.1 b6 (Rigaku, 2011)'
_computing_data_reduction 'CrystalClear-SM Expert 2.1 b6'
_computing_molecular_graphics 'CrystalStructure 4.0'
_computing_publication_material 'CrystalStructure 4.0 (Rigaku, 2010)'
_computing_structure_refinement 'SHELXL97 (Sheldrick, 2008)'
_computing_structure_solution 'SIR2002 (Burla, et al., 2003)'
_diffrn_ambient_temperature 173
_diffrn_measured_fraction_theta_full 0.999
_diffrn_measured_fraction_theta_max 0.998
_diffrn_radiation_type 'Cu K\a'
_diffrn_radiation_wavelength 1.54187
_diffrn_reflns_av_R_equivalents 0.1000
_diffrn_reflns_limit_h_max 42
_diffrn_reflns_limit_h_min -40
_diffrn_reflns_limit_k_max 13
_diffrn_reflns_limit_k_min -13
_diffrn_reflns_limit_l_max 9
_diffrn_reflns_limit_l_min -6
_diffrn_reflns_number 29566
_diffrn_reflns_theta_full 67.00
_diffrn_reflns_theta_max 68.18
_diffrn_standards_number 0
_exptl_absorpt_coefficient_mu 0.983
_exptl_absorpt_correction_T_max 0.990
_exptl_absorpt_correction_T_min 0.557
_exptl_absorpt_correction_type multi-scan
_exptl_absorpt_process_details 'CrystalClear (Rigaku, ????)'
_exptl_crystal_colour colorless
_exptl_crystal_density_diffrn 1.391
_exptl_crystal_density_method 'not measured'
_exptl_crystal_description platelet
_exptl_crystal_F_000 1312.00
_exptl_crystal_size_max 0.240
_exptl_crystal_size_mid 0.020
_exptl_crystal_size_min 0.010
_refine_diff_density_max 0.190
_refine_diff_density_min -0.370
_refine_ls_extinction_method none
_refine_ls_goodness_of_fit_ref 1.027
_refine_ls_hydrogen_treatment constr
_refine_ls_number_parameters 208
_refine_ls_number_reflns 2782
_refine_ls_number_restraints 0
_refine_ls_R_factor_gt 0.0843
_refine_ls_shift/su_max 0.200
_refine_ls_structure_factor_coef Fsqd
_refine_ls_weighting_details 'w = 1/[\s^2^(Fo^2^)+(0.2000P)^2^+0.0000P] where P=(Fo^2^+2Fc^2^)/3'
_refine_ls_weighting_scheme calc
_refine_ls_wR_factor_ref 0.2637
_reflns_number_gt 2190
_reflns_number_total 2782
_reflns_threshold_expression F^2^>2.0\s(F^2^)
_cod_data_source_file jo402591v_si_004.cif
_cod_data_source_block 73
_cod_original_cell_volume 3039(3)
_cod_database_code 4028987

loop_
_symmetry_equiv_pos_site_id
_symmetry_equiv_pos_as_xyz
1 +X,+Y,+Z
2 1/2-X,1/2+Y,+Z
3 +X,1/2-Y,1/2+Z
4 1/2-X,-Y,1/2+Z
5 -X,-Y,-Z
6 1/2+X,1/2-Y,-Z
7 -X,1/2+Y,1/2-Z
8 1/2+X,+Y,1/2-Z

loop_
_atom_site_label
_atom_site_type_symbol
_atom_site_fract_x
_atom_site_fract_y
_atom_site_fract_z
_atom_site_U_iso_or_equiv
_atom_site_adp_type
_atom_site_occupancy
_atom_site_symmetry_multiplicity
_atom_site_calc_flag
_atom_site_refinement_flags
F1 F 0.87080(6) -0.16585(17) 0.5970(3) 0.0792(7) Uani 1.0 8 d .
F2 F 0.92574(6) -0.18919(19) 0.7075(4) 0.0969(9) Uani 1.0 8 d .
F3 F 0.87996(7) -0.12002(19) 0.8628(3) 0.0856(7) Uani 1.0 8 d .
O1 O 0.91683(7) 0.0086(3) 0.4724(3) 0.0701(7) Uani 1.0 8 d .
O2 O 0.87885(8) 0.1188(3) 0.2905(4) 0.0758(7) Uani 1.0 8 d .
C2 C 0.88731(9) 0.0842(3) 0.4310(5) 0.0639(8) Uani 1.0 8 d .
C3 C 0.87304(8) 0.0969(3) 0.6157(4) 0.0572(8) Uani 1.0 8 d .
C4 C 0.90621(9) 0.0105(3) 0.6570(4) 0.0583(8) Uani 1.0 8 d .
C5 C 0.83232(9) 0.0686(3) 0.6440(4) 0.0586(8) Uani 1.0 8 d .
C6 C 0.80834(9) 0.1461(3) 0.7157(4) 0.0557(7) Uani 1.0 8 d .
C7 C 0.76703(9) 0.1314(3) 0.7311(4) 0.0526(7) Uani 1.0 8 d .
C8 C 0.74636(9) 0.2196(3) 0.8169(4) 0.0582(8) Uani 1.0 8 d .
C9 C 0.70733(10) 0.2125(3) 0.8289(5) 0.0680(9) Uani 1.0 8 d .
C10 C 0.68831(9) 0.1177(4) 0.7545(5) 0.0669(9) Uani 1.0 8 d .
C11 C 0.70861(10) 0.0276(3) 0.6696(5) 0.0660(9) Uani 1.0 8 d .
C12 C 0.74740(9) 0.0347(3) 0.6578(4) 0.0581(8) Uani 1.0 8 d .
C13 C 0.93753(8) 0.0590(3) 0.7690(4) 0.0573(8) Uani 1.0 8 d .
C14 C 0.97460(9) 0.0574(4) 0.7112(5) 0.0687(9) Uani 1.0 8 d .
C15 C 1.00332(10) 0.1077(4) 0.8086(6) 0.0746(10) Uani 1.0 8 d .
C16 C 0.99488(10) 0.1584(4) 0.9652(6) 0.0735(10) Uani 1.0 8 d .
C17 C 0.95833(11) 0.1574(3) 1.0269(5) 0.0708(9) Uani 1.0 8 d .
C18 C 0.92947(9) 0.1085(3) 0.9295(5) 0.0645(8) Uani 1.0 8 d .
C19 C 0.89562(10) -0.1169(3) 0.7057(5) 0.0683(9) Uani 1.0 8 d .
H3 H 0.8789 0.1791 0.6604 0.0686 Uiso 1.0 8 calc R
H5 H 0.8231 -0.0079 0.6096 0.0704 Uiso 1.0 8 calc R
H6 H 0.8189 0.2180 0.7613 0.0668 Uiso 1.0 8 calc R
H8 H 0.7592 0.2857 0.8679 0.0699 Uiso 1.0 8 calc R
H9 H 0.6936 0.2730 0.8886 0.0815 Uiso 1.0 8 calc R
H10 H 0.6614 0.1136 0.7608 0.0802 Uiso 1.0 8 calc R
H11 H 0.6956 -0.0386 0.6199 0.0792 Uiso 1.0 8 calc R
H12 H 0.7610 -0.0266 0.5993 0.0697 Uiso 1.0 8 calc R
H14 H 0.9804 0.0212 0.6032 0.0825 Uiso 1.0 8 calc R
H15 H 1.0287 0.1071 0.7673 0.0896 Uiso 1.0 8 calc R
H16 H 1.0144 0.1945 1.0318 0.0882 Uiso 1.0 8 calc R
H17 H 0.9529 0.1906 1.1374 0.0850 Uiso 1.0 8 calc R
H18 H 0.9042 0.1087 0.9720 0.0774 Uiso 1.0 8 calc R

loop_
_atom_site_aniso_label
_atom_site_aniso_U_11
_atom_site_aniso_U_22
_atom_site_aniso_U_33
_atom_site_aniso_U_12
_atom_site_aniso_U_13
_atom_site_aniso_U_23
F1 0.0769(13) 0.0552(11) 0.1055(16) -0.0016(9) -0.0152(11) -0.0107(10)
F2 0.0779(14) 0.0547(12) 0.158(3) 0.0139(10) -0.0249(14) -0.0039(13)
F3 0.0935(16) 0.0750(14) 0.0883(15) -0.0182(11) -0.0047(12) 0.0190(11)
O1 0.0690(14) 0.0762(15) 0.0650(14) 0.0089(11) 0.0085(11) -0.0064(11)
O2 0.0852(17) 0.0770(16) 0.0654(15) -0.0085(13) 0.0012(12) 0.0083(12)
C2 0.0619(18) 0.0605(18) 0.069(2) -0.0042(14) 0.0035(15) -0.0007(15)
C3 0.0550(16) 0.0507(15) 0.0658(18) 0.0014(12) -0.0010(13) 0.0003(12)
C4 0.0570(16) 0.0525(16) 0.0654(18) 0.0047(13) 0.0058(13) -0.0013(12)
C5 0.0576(17) 0.0505(15) 0.0679(18) -0.0012(13) -0.0019(13) -0.0028(12)
C6 0.0579(16) 0.0485(14) 0.0607(16) 0.0019(12) 0.0026(13) -0.0012(12)
C7 0.0599(16) 0.0504(15) 0.0473(14) 0.0050(12) 0.0030(12) 0.0016(11)
C8 0.0666(18) 0.0547(17) 0.0534(16) 0.0043(13) 0.0044(13) -0.0016(13)
C9 0.076(2) 0.0627(19) 0.0655(19) 0.0145(16) 0.0160(15) 0.0020(14)
C10 0.0591(18) 0.069(2) 0.073(2) 0.0060(15) 0.0081(14) 0.0109(15)
C11 0.0652(19) 0.0591(18) 0.074(2) -0.0027(14) 0.0015(15) 0.0014(15)
C12 0.0591(17) 0.0505(16) 0.0647(18) 0.0052(12) 0.0049(13) -0.0035(13)
C13 0.0537(16) 0.0505(15) 0.0677(18) 0.0024(12) 0.0052(13) 0.0020(12)
C14 0.0601(18) 0.071(2) 0.075(2) 0.0045(15) 0.0095(16) -0.0031(16)
C15 0.0547(17) 0.077(3) 0.093(3) -0.0005(16) 0.0034(17) 0.0070(19)
C16 0.064(2) 0.0583(18) 0.098(3) -0.0025(15) -0.0143(18) 0.0036(17)
C17 0.076(3) 0.063(2) 0.073(2) 0.0023(16) -0.0053(16) -0.0040(15)
C18 0.0587(18) 0.0658(19) 0.0691(19) 0.0038(14) 0.0065(14) -0.0016(14)
C19 0.0652(19) 0.0511(17) 0.089(3) 0.0020(14) -0.0075(17) -0.0003(15)

loop_
_atom_type_symbol
_atom_type_description
_atom_type_scat_dispersion_real
_atom_type_scat_dispersion_imag
_atom_type_scat_source
C C 0.0181 0.0091
;
International Tables for Crystallography
(1992, Vol. C, Tables 4.2.6.8 and 6.1.1.4)
;
H H 0.0000 0.0000
;
International Tables for Crystallography
(1992, Vol. C, Table 6.1.1.4)
;
F F 0.0727 0.0534
;
International Tables for Crystallography
(1992, Vol. C, Tables 4.2.6.8 and 6.1.1.4)
;
O O 0.0492 0.0322
;
International Tables for Crystallography
(1992, Vol. C, Tables 4.2.6.8 and 6.1.1.4)
;

loop_
_geom_angle_atom_site_label_1
_geom_angle_atom_site_label_2
_geom_angle_atom_site_label_3
_geom_angle
_geom_angle_publ_flag
C2 O1 C4 91.4(3) yes
O1 C2 O2 126.9(3) yes
O1 C2 C3 95.1(3) yes
O2 C2 C3 138.0(3) yes
C2 C3 C4 83.4(3) yes
C2 C3 C5 116.0(3) yes
C4 C3 C5 124.6(3) yes
O1 C4 C3 90.1(3) yes
O1 C4 C13 112.1(3) yes
O1 C4 C19 106.8(3) yes
C3 C4 C13 116.8(3) yes
C3 C4 C19 116.6(3) yes
C13 C4 C19 112.0(3) yes
C3 C5 C6 122.6(3) yes
C5 C6 C7 126.2(3) yes
C6 C7 C8 118.6(3) yes
C6 C7 C12 122.9(3) yes
C8 C7 C12 118.5(3) yes
C7 C8 C9 120.9(3) yes
C8 C9 C10 120.1(3) yes
C9 C10 C11 119.8(3) yes
C10 C11 C12 120.0(4) yes
C7 C12 C11 120.7(3) yes
C4 C13 C14 120.3(3) yes
C4 C13 C18 120.5(3) yes
C14 C13 C18 119.2(3) yes
C13 C14 C15 120.8(4) yes
C14 C15 C16 119.3(4) yes
C15 C16 C17 120.5(4) yes
C16 C17 C18 120.4(4) yes
C13 C18 C17 119.6(3) yes
F1 C19 F2 106.5(3) yes
F1 C19 F3 107.0(3) yes
F1 C19 C4 112.9(3) yes
F2 C19 F3 107.8(3) yes
F2 C19 C4 111.8(3) yes
F3 C19 C4 110.6(3) yes
C2 C3 H3 109.992 no
C4 C3 H3 109.982 no
C5 C3 H3 110.010 no
C3 C5 H5 118.723 no
C6 C5 H5 118.702 no
C5 C6 H6 116.873 no
C7 C6 H6 116.882 no
C7 C8 H8 119.580 no
C9 C8 H8 119.565 no
C8 C9 H9 119.925 no
C10 C9 H9 119.952 no
C9 C10 H10 120.095 no
C11 C10 H10 120.089 no
C10 C11 H11 119.986 no
C12 C11 H11 119.989 no
C7 C12 H12 119.649 no
C11 C12 H12 119.646 no
C13 C14 H14 119.599 no
C15 C14 H14 119.557 no
C14 C15 H15 120.331 no
C16 C15 H15 120.325 no
C15 C16 H16 119.735 no
C17 C16 H16 119.750 no
C16 C17 H17 119.803 no
C18 C17 H17 119.805 no
C13 C18 H18 120.180 no
C17 C18 H18 120.179 no

loop_
_geom_bond_atom_site_label_1
_geom_bond_atom_site_label_2
_geom_bond_distance
_geom_bond_publ_flag
F1 C19 1.331(5) yes
F2 C19 1.333(4) yes
F3 C19 1.335(5) yes
O1 C2 1.377(4) yes
O1 C4 1.477(4) yes
O2 C2 1.191(5) yes
C2 C3 1.522(5) yes
C3 C4 1.549(5) yes
C3 C5 1.487(5) yes
C4 C13 1.504(5) yes
C4 C19 1.515(5) yes
C5 C6 1.330(5) yes
C6 C7 1.472(5) yes
C7 C8 1.393(5) yes
C7 C12 1.400(5) yes
C8 C9 1.383(5) yes
C9 C10 1.377(5) yes
C10 C11 1.397(5) yes
C11 C12 1.374(5) yes
C13 C14 1.382(5) yes
C13 C18 1.388(5) yes
C14 C15 1.381(6) yes
C15 C16 1.369(6) yes
C16 C17 1.375(6) yes
C17 C18 1.379(5) yes
C3 H3 1.000 no
C5 H5 0.950 no
C6 H6 0.950 no
C8 H8 0.950 no
C9 H9 0.950 no
C10 H10 0.950 no
C11 H11 0.950 no
C12 H12 0.950 no
C14 H14 0.950 no
C15 H15 0.950 no
C16 H16 0.950 no
C17 H17 0.950 no
C18 H18 0.950 no

loop_
_geom_contact_atom_site_label_1
_geom_contact_atom_site_label_2
_geom_contact_distance
_geom_contact_publ_flag
_geom_contact_site_symmetry_2
F1 O1 2.709(4) no .
F1 C2 3.121(4) no .
F1 C3 2.931(4) no .
F1 C5 2.965(4) no .
F2 O1 2.873(4) no .
F2 C13 2.835(4) no .
F2 C14 3.242(5) no .
F3 O1 3.586(4) no .
F3 C3 3.090(4) no .
F3 C5 3.178(4) no .
F3 C13 2.937(4) no .
F3 C18 3.129(5) no .
O1 C5 3.332(5) no .
O1 C14 2.804(5) no .
O2 C4 3.228(4) no .
O2 C5 3.238(5) no .
C2 C13 3.171(5) no .
C2 C19 3.101(5) no .
C3 C18 3.142(5) no .
C5 C12 3.022(5) no .
C5 C19 3.080(5) no .
C7 C10 2.788(5) no .
C8 C11 2.765(5) no .
C9 C12 2.769(5) no .
C13 C16 2.761(5) no .
C14 C17 2.745(6) no .
C14 C19 3.396(5) no .
C15 C18 2.768(5) no .
C18 C19 3.275(5) no .
F1 F3 3.012(4) no 3_544
F1 C9 3.557(5) no 2_645
F1 C9 3.489(5) no 4_654
F1 C10 3.412(4) no 2_645
F1 C10 3.414(5) no 4_654
F2 C15 3.376(5) no 7_746
F2 C16 3.537(5) no 7_746
F3 F1 3.012(4) no 3_545
O2 C3 3.448(5) no 3_554
O2 C10 3.554(5) no 4_654
O2 C17 3.494(5) no 1_554
O2 C18 3.317(5) no 1_554
C3 O2 3.448(5) no 3_555
C9 F1 3.557(5) no 2_655
C9 F1 3.489(5) no 4_655
C10 F1 3.412(4) no 2_655
C10 F1 3.414(5) no 4_655
C10 O2 3.554(5) no 4_655
C14 C17 3.529(6) no 3_554
C15 F2 3.376(5) no 7_756
C15 C16 3.441(6) no 5_757
C15 C17 3.487(6) no 5_757
C16 F2 3.537(5) no 7_756
C16 C15 3.441(6) no 5_757
C16 C16 3.586(6) no 5_757
C17 O2 3.494(5) no 1_556
C17 C14 3.529(6) no 3_555
C17 C15 3.487(6) no 5_757
C18 O2 3.317(5) no 1_556
F1 H5 2.4373 no .
F2 H14 3.1402 no .
F3 H5 3.0699 no .
F3 H18 2.8163 no .
O1 H3 2.7412 no .
O1 H5 3.4791 no .
O1 H14 2.4649 no .
O2 H3 2.9386 no .
O2 H5 3.4571 no .
C2 H5 2.8454 no .
C3 H6 2.5953 no .
C3 H18 2.9698 no .
C4 H5 2.9635 no .
C4 H14 2.6537 no .
C4 H18 2.6710 no .
C5 H12 2.7511 no .
C6 H3 2.5519 no .
C6 H8 2.6079 no .
C6 H12 2.7009 no .
C7 H5 2.6827 no .
C7 H9 3.2685 no .
C7 H11 3.2675 no .
C8 H6 2.5951 no .
C8 H10 3.2492 no .
C8 H12 3.2586 no .
C9 H11 3.2561 no .
C10 H8 3.2450 no .
C10 H12 3.2569 no .
C11 H9 3.2588 no .
C12 H5 2.7373 no .
C12 H6 3.3416 no .
C12 H8 3.2592 no .
C12 H10 3.2563 no .
C13 H3 2.6033 no .
C13 H15 3.2606 no .
C13 H17 3.2499 no .
C14 H16 3.2333 no .
C14 H18 3.2500 no .
C15 H17 3.2372 no .
C16 H14 3.2305 no .
C16 H18 3.2471 no .
C17 H15 3.2415 no .
C18 H3 2.8522 no .
C18 H14 3.2473 no .
C18 H16 3.2450 no .
C19 H3 3.3675 no .
C19 H5 2.9294 no .
C19 H14 3.4563 no .
C19 H18 3.2626 no .
H3 H5 2.8928 no .
H3 H6 2.2970 no .
H3 H18 2.6870 no .
H5 H6 2.7790 no .
H5 H12 2.2000 no .
H6 H8 2.3828 no .
H8 H9 2.3252 no .
H9 H10 2.3273 no .
H10 H11 2.3481 no .
H11 H12 2.3187 no .
H14 H15 2.3299 no .
H15 H16 2.3203 no .
H16 H17 2.3189 no .
H17 H18 2.3288 no .
F1 H9 3.2737 no 2_645
F1 H9 3.0313 no 4_654
F1 H10 2.9882 no 2_645
F1 H10 2.8975 no 4_654
F2 H15 2.7871 no 7_746
F2 H16 2.9199 no 5_757
F2 H16 3.0920 no 7_746
F3 H9 2.8634 no 2_645
F3 H10 3.3990 no 2_645
F3 H10 3.4086 no 4_655
O1 H10 3.4870 no 4_654
O1 H15 2.9655 no 5_756
O1 H17 3.5275 no 1_554
O2 H3 2.4650 no 3_554
O2 H6 2.7984 no 3_554
O2 H10 2.9621 no 4_654
O2 H11 3.0720 no 4_654
O2 H17 2.9790 no 1_554
O2 H18 2.6239 no 1_554
O2 H18 3.4608 no 3_554
C2 H3 3.3785 no 3_554
C2 H6 3.5220 no 3_554
C2 H10 3.0893 no 4_654
C2 H17 3.4527 no 1_554
C2 H18 3.4861 no 3_554
C5 H10 3.5988 no 4_654
C6 H8 3.2886 no 3_554
C6 H11 3.5900 no 2_655
C6 H11 3.3510 no 4_655
C7 H8 2.9699 no 3_554
C7 H11 3.4427 no 4_655
C7 H12 3.2334 no 4_655
C8 H8 3.5032 no 3_554
C8 H12 3.2993 no 2_655
C8 H12 3.0759 no 4_655
C9 H5 3.3246 no 4_655
C9 H9 3.4432 no 3_554
C9 H12 3.5836 no 2_655
C9 H12 3.1471 no 4_655
C10 H5 3.0333 no 4_655
C10 H9 3.0857 no 3_554
C10 H12 3.3673 no 4_655
C11 H5 3.5888 no 4_655
C11 H8 3.3012 no 2_645
C11 H9 3.1512 no 3_554
C11 H12 3.4923 no 4_655
C12 H8 3.2229 no 2_645
C12 H8 3.0337 no 3_554
C12 H9 3.5381 no 3_554
C12 H12 3.4291 no 4_655
C13 H17 3.0181 no 3_554
C14 H14 3.0329 no 5_756
C14 H16 3.3965 no 3_554
C14 H16 3.4591 no 5_757
C14 H17 2.9645 no 3_554
C15 H14 3.5402 no 5_756
C15 H16 3.0968 no 3_554
C15 H17 3.1561 no 3_554
C16 H17 3.3840 no 3_554
C17 H3 3.4985 no 3_555
C17 H15 3.3792 no 5_757
C17 H17 3.4615 no 3_554
C18 H3 3.4599 no 3_555
C18 H17 3.2857 no 3_554
H3 O2 2.4650 no 3_555
H3 C2 3.3785 no 3_555
H3 C17 3.4985 no 3_554
H3 C18 3.4599 no 3_554
H3 H17 2.9939 no 3_554
H3 H18 2.9166 no 3_554
H5 C9 3.3246 no 4_654
H5 C10 3.0333 no 4_654
H5 C11 3.5888 no 4_654
H5 H9 3.3105 no 2_645
H5 H9 3.4618 no 4_654
H5 H10 2.9936 no 4_654
H6 O2 2.7984 no 3_555
H6 C2 3.5220 no 3_555
H6 H11 2.9669 no 2_655
H6 H11 3.4559 no 4_655
H8 C6 3.2886 no 3_555
H8 C7 2.9699 no 3_555
H8 C8 3.5032 no 3_555
H8 C11 3.3012 no 2_655
H8 C12 3.2229 no 2_655
H8 C12 3.0337 no 3_555
H8 H11 3.1695 no 2_655
H8 H12 3.0327 no 2_655
H8 H12 3.2259 no 3_555
H8 H12 3.4697 no 4_655
H9 F1 3.2737 no 2_655
H9 F1 3.0313 no 4_655
H9 F3 2.8634 no 2_655
H9 C9 3.4432 no 3_555
H9 C10 3.0857 no 3_555
H9 C11 3.1512 no 3_555
H9 C12 3.5381 no 3_555
H9 H5 3.3105 no 2_655
H9 H5 3.4618 no 4_655
H9 H10 3.3418 no 3_555
H9 H11 3.4574 no 3_555
H9 H12 3.5421 no 2_655
H9 H12 3.5700 no 4_655
H10 F1 2.9882 no 2_655
H10 F1 2.8975 no 4_655
H10 F3 3.3990 no 2_655
H10 F3 3.4086 no 4_654
H10 O1 3.4870 no 4_655
H10 O2 2.9621 no 4_655
H10 C2 3.0893 no 4_655
H10 C5 3.5988 no 4_655
H10 H5 2.9936 no 4_655
H10 H9 3.3418 no 3_554
H11 O2 3.0720 no 4_655
H11 C6 3.5900 no 2_645
H11 C6 3.3510 no 4_654
H11 C7 3.4427 no 4_654
H11 H6 2.9669 no 2_645
H11 H6 3.4559 no 4_654
H11 H8 3.1695 no 2_645
H11 H9 3.4574 no 3_554
H12 C7 3.2334 no 4_654
H12 C8 3.2993 no 2_645
H12 C8 3.0759 no 4_654
H12 C9 3.5836 no 2_645
H12 C9 3.1471 no 4_654
H12 C10 3.3673 no 4_654
H12 C11 3.4923 no 4_654
H12 C12 3.4291 no 4_654
H12 H8 3.0327 no 2_645
H12 H8 3.2259 no 3_554
H12 H8 3.4697 no 4_654
H12 H9 3.5421 no 2_645
H12 H9 3.5700 no 4_654
H14 C14 3.0329 no 5_756
H14 C15 3.5402 no 5_756
H14 H14 2.1636 no 5_756
H14 H15 3.2181 no 5_756
H14 H16 3.4306 no 3_554
H14 H17 3.3631 no 3_554
H15 F2 2.7871 no 7_756
H15 O1 2.9655 no 5_756
H15 C17 3.3792 no 5_757
H15 H14 3.2181 no 5_756
H15 H16 2.9070 no 3_554
H15 H17 3.4577 no 5_757
H16 F2 2.9199 no 5_757
H16 F2 3.0920 no 7_756
H16 C14 3.3965 no 3_555
H16 C14 3.4591 no 5_757
H16 C15 3.0968 no 3_555
H16 H14 3.4306 no 3_555
H16 H15 2.9070 no 3_555
H17 O1 3.5275 no 1_556
H17 O2 2.9790 no 1_556
H17 C2 3.4527 no 1_556
H17 C13 3.0181 no 3_555
H17 C14 2.9645 no 3_555
H17 C15 3.1561 no 3_555
H17 C16 3.3840 no 3_555
H17 C17 3.4615 no 3_555
H17 C18 3.2857 no 3_555
H17 H3 2.9939 no 3_555
H17 H14 3.3631 no 3_555
H17 H15 3.4577 no 5_757
H18 O2 2.6239 no 1_556
H18 O2 3.4608 no 3_555
H18 C2 3.4861 no 3_555
H18 H3 2.9166 no 3_555

loop_
_geom_torsion_atom_site_label_1
_geom_torsion_atom_site_label_2
_geom_torsion_atom_site_label_3
_geom_torsion_atom_site_label_4
_geom_torsion
_geom_torsion_publ_flag
C2 O1 C4 C3 -0.7(2) no
C2 O1 C4 C13 -119.8(3) no
C2 O1 C4 C19 117.2(3) no
C4 O1 C2 O2 -178.2(4) no
C4 O1 C2 C3 0.7(2) no
O1 C2 C3 C4 -0.7(2) no
O1 C2 C3 C5 -126.1(3) no
O2 C2 C3 C4 178.1(5) no
O2 C2 C3 C5 52.6(6) no
C2 C3 C4 O1 0.64(19) no
C2 C3 C4 C13 115.5(3) no
C2 C3 C4 C19 -108.3(3) no
C2 C3 C5 C6 -124.3(3) no
C4 C3 C5 C6 135.2(3) no
C5 C3 C4 O1 117.8(3) no
C5 C3 C4 C13 -127.3(3) no
C5 C3 C4 C19 8.9(5) no
O1 C4 C13 C14 -21.9(4) no
O1 C4 C13 C18 156.5(3) no
O1 C4 C19 F1 -50.4(4) no
O1 C4 C19 F2 69.7(4) no
O1 C4 C19 F3 -170.2(3) no
C3 C4 C13 C14 -123.8(3) no
C3 C4 C13 C18 54.6(4) no
C3 C4 C19 F1 48.4(4) no
C3 C4 C19 F2 168.5(3) no
C3 C4 C19 F3 -71.4(4) no
C13 C4 C19 F1 -173.4(3) no
C13 C4 C19 F2 -53.3(4) no
C13 C4 C19 F3 66.8(4) no
C19 C4 C13 C14 98.1(4) no
C19 C4 C13 C18 -83.5(4) no
C3 C5 C6 C7 172.7(3) no
C5 C6 C7 C8 177.3(3) no
C5 C6 C7 C12 -5.1(5) no
C6 C7 C8 C9 177.4(3) no
C6 C7 C12 C11 -177.2(3) no
C8 C7 C12 C11 0.4(5) no
C12 C7 C8 C9 -0.3(4) no
C7 C8 C9 C10 -0.5(5) no
C8 C9 C10 C11 1.2(5) no
C9 C10 C11 C12 -1.2(5) no
C10 C11 C12 C7 0.4(5) no
C4 C13 C14 C15 176.3(3) no
C4 C13 C18 C17 -177.1(3) no
C14 C13 C18 C17 1.3(5) no
C18 C13 C14 C15 -2.1(5) no
C13 C14 C15 C16 0.8(6) no
C14 C15 C16 C17 1.2(6) no
C15 C16 C17 C18 -1.9(6) no
C16 C17 C18 C13 0.7(5) no
